data_1521364
loop_
_publ_author_name
'Kandyel, E.'

_publ_section_title
;
 Studies on (Hg0.7 Mo0.3) Sr2 (Sr1-x Lax)Cu2 Oz with a wide range of
 doping state
;
_journal_name_full 'Journal of Superconductivity'
_journal_page_first 403
_journal_page_last 408
_journal_volume 12
_journal_year 1999
_chemical_formula_sum 'Cu2 Hg0.62 La0.55 Mo0.38 O6.93 Sr2.45'
_chemical_name_systematic '(Hg0.62 Mo0.38) Sr2 (Sr0.45 La0.55) Cu2 O6.93'
_space_group_IT_number 123
_symmetry_space_group_name_Hall '-P 4 2'
_symmetry_space_group_name_H-M 'P 4/m m m'
_cell_angle_alpha 90
_cell_angle_beta 90
_cell_angle_gamma 90
_cell_formula_units_Z 1
_cell_length_a 3.8665
_cell_length_b 3.8665
_cell_length_c 12.0802
_cell_volume 180.597
_citation_journal_id_ASTM JOUSEH
_cod_data_source_file Kandyel_JOUSEH_1999_188.cif
_cod_data_source_block Cu2Hg0.62La0.55Mo0.38O6.93Sr2.45
_cod_original_cell_volume 180.5968
_cod_database_code 1521364

loop_
_symmetry_equiv_pos_as_xyz
x,y,z
-y,x,z
-x,-y,z
y,-x,z
x,-y,-z
y,x,-z
-x,y,-z
-y,-x,-z
-x,-y,-z
y,-x,-z
x,y,-z
-y,x,-z
-x,y,z
-y,-x,z
x,-y,z
y,x,z

loop_
_atom_site_label
_atom_site_type_symbol
_atom_site_fract_x
_atom_site_fract_y
_atom_site_fract_z
_atom_site_occupancy
_atom_site_U_iso_or_equiv
Sr1 Sr+2 0.5 0.5 0.2071 1 0.0
La1 La+3 0.5 0.5 0.5 0.55 0.0
Sr2 Sr+2 0.5 0.5 0.5 0.45 0.0
Hg1 Hg+2 0 0 0 0.62 0.0
Cu1 Cu+2 0 0 0.3498 1 0.0
O1 O-2 0 0.5 0.36 1 0.0
O3 O-2 0.3561 0.3561 0 0.232 0.0
Mo1 Mo+5 0 0 0 0.38 0.0
O2 O-2 0 0 0.165 1 0.0
